data_1556561
loop_
_publ_author_name
'Ishikawa, R.'
'Michiwaki, S.'
'Noda, T.'
'Katoh, K.'
'Yamashita, M.'
'Matsubara, K.'
'Kawata, S.'

_publ_section_title
;
 Field-Induced Slow Magnetic Relaxation of Mono- and Dinuclear
 Dysprosium(III) Complexes Coordinated by a Chloranilate with Different
 Resonance Forms
;
_journal_name_full Inorganics
_journal_page_first 7
_journal_paper_doi 10.3390/inorganics6010007
_journal_volume 6
_journal_year 2018
_chemical_formula_moiety 'C42 H40 B4 Cl2 Gd2 N24 O4, 2(C H2 Cl2)'
_chemical_formula_sum 'C44 H44 B4 Cl6 Gd2 N24 O4'
_chemical_formula_weight 1543.45
_space_group_crystal_system monoclinic
_space_group_IT_number 14
_space_group_name_Hall '-P 2yn'
_space_group_name_H-M_alt 'P 1 21/n 1'
_atom_sites_solution_hydrogens geom
_atom_sites_solution_primary direct
_atom_sites_solution_secondary difmap
_cell_angle_alpha 90.0000
_cell_angle_beta 107.8430(13)
_cell_angle_gamma 90.0000
_cell_formula_units_Z 2
_cell_length_a 13.9697(7)
_cell_length_b 15.0061(7)
_cell_length_c 14.9113(6)
_cell_measurement_reflns_used 17612
_cell_measurement_temperature 108
_cell_measurement_theta_max 27.47
_cell_measurement_theta_min 3.06
_cell_volume 2975.5(2)
_computing_cell_refinement 'RAPID AUTO'
_computing_data_collection 'RAPID AUTO (Rigaku, ????)'
_computing_data_reduction 'RAPID AUTO'
_computing_molecular_graphics 'CrystalStructure 4.2.2'
_computing_publication_material 'CrystalStructure 4.2.2 (Rigaku, 2016)'
_computing_structure_refinement 'SHELXL Version 2014/7 (Sheldrick, 2008)'
_computing_structure_solution 'SIR2011 (Burla, et al., 2012)'
_diffrn_ambient_temperature 108
_diffrn_detector_area_resol_mean 10.000
_diffrn_measured_fraction_theta_full 0.998
_diffrn_measured_fraction_theta_max 0.994
_diffrn_measurement_device_type 'Rigaku R-AXIS RAPID'
_diffrn_measurement_method \w
_diffrn_radiation_type 'Mo K\a'
_diffrn_radiation_wavelength 0.71075
_diffrn_reflns_av_R_equivalents 0.0548
_diffrn_reflns_Laue_measured_fraction_full 0.998
_diffrn_reflns_Laue_measured_fraction_max 0.994
_diffrn_reflns_limit_h_max 18
_diffrn_reflns_limit_h_min -18
_diffrn_reflns_limit_k_max 19
_diffrn_reflns_limit_k_min -18
_diffrn_reflns_limit_l_max 19
_diffrn_reflns_limit_l_min -18
_diffrn_reflns_number 28142
_diffrn_reflns_point_group_measured_fraction_full 0.998
_diffrn_reflns_point_group_measured_fraction_max 0.994
_diffrn_reflns_theta_full 25.242
_diffrn_reflns_theta_max 27.478
_diffrn_reflns_theta_min 3.064
_diffrn_standards_interval_count .
_diffrn_standards_number 0
_exptl_absorpt_coefficient_mu 2.548
_exptl_absorpt_correction_T_max 0.775
_exptl_absorpt_correction_T_min 0.602
_exptl_absorpt_correction_type multi-scan
_exptl_absorpt_process_details 'ABSCOR (Rigaku, 1995)'
_exptl_crystal_colour purple
_exptl_crystal_density_diffrn 1.723
_exptl_crystal_density_method 'not measured'
_exptl_crystal_description columnar
_exptl_crystal_F_000 1516.00
_exptl_crystal_size_max 0.500
_exptl_crystal_size_mid 0.100
_exptl_crystal_size_min 0.100
_refine_diff_density_max 0.93
_refine_diff_density_min -1.45
_refine_ls_extinction_method none
_refine_ls_goodness_of_fit_ref 1.085
_refine_ls_hydrogen_treatment constr
_refine_ls_number_parameters 379
_refine_ls_number_reflns 6789
_refine_ls_number_restraints 0
_refine_ls_R_factor_all 0.0448
_refine_ls_R_factor_gt 0.0331
_refine_ls_shift/su_max 0.002
_refine_ls_structure_factor_coef Fsqd
_refine_ls_weighting_details 'w = 1/[\s^2^(Fo^2^)+(0.0117P)^2^+7.4831P] where P=(Fo^2^+2Fc^2^)/3'
_refine_ls_weighting_scheme calc
_refine_ls_wR_factor_gt 0.0631
_refine_ls_wR_factor_ref 0.0671
_reflns_Friedel_coverage 0.000
_reflns_Friedel_fraction_full .
_reflns_Friedel_fraction_max .
_reflns_number_gt 5620
_reflns_number_total 6789
_reflns_threshold_expression F^2^>2.0\s(F^2^)
_cod_data_source_file CrystalStructure_2.cif
_cod_data_source_block 140624-1
_cod_database_code 1556561

loop_
_space_group_symop_id
_space_group_symop_operation_xyz
1 +X,+Y,+Z
2 1/2-X,1/2+Y,1/2-Z
3 -X,-Y,-Z
4 -1/2+X,-1/2-Y,-1/2+Z

loop_
_atom_site_label
_atom_site_type_symbol
_atom_site_fract_x
_atom_site_fract_y
_atom_site_fract_z
_atom_site_U_iso_or_equiv
_atom_site_adp_type
_atom_site_occupancy
_atom_site_site_symmetry_order
_atom_site_calc_flag
_atom_site_refinement_flags_posn
_atom_site_refinement_flags_adp
_atom_site_refinement_flags_occupancy
_atom_site_disorder_assembly
_atom_site_disorder_group
Gd1 Gd 0.58339(2) 0.13155(2) 0.27468(2) 0.01221(5) Uani 1 1 d . . . . .
Cl1 Cl 0.56774(7) 0.17042(6) 0.63151(6) 0.0214(2) Uani 1 1 d . . . . .
Cl2 Cl 0.27029(12) 0.16068(10) 0.36320(9) 0.0591(4) Uani 1 1 d . . . . .
Cl3 Cl 0.27956(12) 0.33872(9) 0.44397(11) 0.0598(4) Uani 1 1 d . . . . .
O1 O 0.52739(19) -0.00278(16) 0.32930(16) 0.0156(5) Uani 1 1 d . . . . .
O2 O 0.57298(18) 0.14245(16) 0.43214(16) 0.0160(5) Uani 1 1 d . . . . .
N1 N 0.3960(2) 0.11461(19) 0.1975(2) 0.0160(6) Uani 1 1 d . . . . .
N2 N 0.3361(2) 0.1837(2) 0.1521(2) 0.0164(6) Uani 1 1 d . . . . .
N3 N 0.5145(2) 0.2816(2) 0.2921(2) 0.0182(7) Uani 1 1 d . . . . .
N4 N 0.4349(2) 0.3203(2) 0.2273(2) 0.0183(7) Uani 1 1 d . . . . .
N5 N 0.5342(2) 0.2035(2) 0.1121(2) 0.0167(6) Uani 1 1 d . . . . .
N6 N 0.4524(2) 0.2567(2) 0.0770(2) 0.0169(6) Uani 1 1 d . . . . .
N7 N 0.7430(2) 0.0561(2) 0.3794(2) 0.0165(6) Uani 1 1 d . . . . .
N8 N 0.8195(2) 0.03462(19) 0.3434(2) 0.0150(6) Uani 1 1 d . . . . .
N9 N 0.7326(2) 0.2141(2) 0.2602(2) 0.0169(6) Uani 1 1 d . . . . .
N10 N 0.8107(2) 0.17082(19) 0.2430(2) 0.0153(6) Uani 1 1 d . . . . .
N11 N 0.6379(2) 0.02298(19) 0.1765(2) 0.0147(6) Uani 1 1 d . . . . .
N12 N 0.7333(2) 0.02501(19) 0.1700(2) 0.0151(6) Uani 1 1 d . . . . .
C1 C 0.5111(3) -0.0056(2) 0.4079(2) 0.0151(7) Uani 1 1 d . . . . .
C2 C 0.5408(3) 0.0784(2) 0.4691(2) 0.0155(7) Uani 1 1 d . . . . .
C3 C 0.5306(3) 0.0780(2) 0.5589(2) 0.0159(7) Uani 1 1 d . . . . .
C4 C 0.3335(3) 0.0449(3) 0.1901(3) 0.0199(8) Uani 1 1 d . . . . .
H4 H 0.3539 -0.0127 0.2153 0.024 Uiso 1 1 calc R U . . .
C5 C 0.2351(3) 0.0681(3) 0.1405(3) 0.0218(8) Uani 1 1 d . . . . .
H5 H 0.1772 0.0312 0.1254 0.026 Uiso 1 1 calc R U . . .
C6 C 0.2403(3) 0.1563(3) 0.1181(2) 0.0190(8) Uani 1 1 d . . . . .
H6 H 0.1851 0.1922 0.0841 0.023 Uiso 1 1 calc R U . . .
C7 C 0.5443(3) 0.3388(2) 0.3645(3) 0.0197(8) Uani 1 1 d . . . . .
H7 H 0.5984 0.3287 0.4204 0.024 Uiso 1 1 calc R U . . .
C8 C 0.4849(3) 0.4145(3) 0.3462(3) 0.0249(9) Uani 1 1 d . . . . .
H8 H 0.4903 0.4654 0.3855 0.030 Uiso 1 1 calc R U . . .
C9 C 0.4161(3) 0.4003(2) 0.2588(3) 0.0216(8) Uani 1 1 d . . . . .
H9 H 0.3642 0.4402 0.2264 0.026 Uiso 1 1 calc R U . . .
C10 C 0.5793(3) 0.1983(2) 0.0445(2) 0.0172(8) Uani 1 1 d . . . . .
H10 H 0.6390 0.1656 0.0498 0.021 Uiso 1 1 calc R U . . .
C11 C 0.5266(3) 0.2473(2) -0.0341(3) 0.0192(8) Uani 1 1 d . . . . .
H11 H 0.5425 0.2545 -0.0912 0.023 Uiso 1 1 calc R U . . .
C12 C 0.4466(3) 0.2833(2) -0.0113(2) 0.0189(8) Uani 1 1 d . . . . .
H12 H 0.3959 0.3203 -0.0508 0.023 Uiso 1 1 calc R U . . .
C13 C 0.7452(3) 0.3008(2) 0.2455(2) 0.0187(8) Uani 1 1 d . . . . .
H13 H 0.7017 0.3469 0.2531 0.022 Uiso 1 1 calc R U . . .
C14 C 0.8300(3) 0.3144(3) 0.2178(3) 0.0214(8) Uani 1 1 d . . . . .
H14 H 0.8555 0.3692 0.2030 0.026 Uiso 1 1 calc R U . . .
C15 C 0.8687(3) 0.2304(3) 0.2168(3) 0.0218(8) Uani 1 1 d . . . . .
H15 H 0.9274 0.2166 0.2001 0.026 Uiso 1 1 calc R U . . .
C16 C 0.5837(3) -0.0262(2) 0.1037(3) 0.0176(8) Uani 1 1 d . . . . .
H16 H 0.5142 -0.0391 0.0910 0.021 Uiso 1 1 calc R U . . .
C17 C 0.6422(3) -0.0557(2) 0.0495(3) 0.0192(8) Uani 1 1 d . . . . .
H17 H 0.6216 -0.0913 -0.0059 0.023 Uiso 1 1 calc R U . . .
C18 C 0.7364(3) -0.0222(2) 0.0935(2) 0.0176(8) Uani 1 1 d . . . . .
H18 H 0.7941 -0.0308 0.0736 0.021 Uiso 1 1 calc R U . . .
C19 C 0.7656(3) 0.0149(2) 0.4633(2) 0.0184(8) Uani 1 1 d . . . . .
H19 H 0.7261 0.0185 0.5048 0.022 Uiso 1 1 calc R U . . .
C20 C 0.8542(3) -0.0334(3) 0.4815(3) 0.0212(8) Uani 1 1 d . . . . .
H20 H 0.8858 -0.0685 0.5354 0.025 Uiso 1 1 calc R U . . .
C21 C 0.8857(3) -0.0188(2) 0.4039(3) 0.0191(8) Uani 1 1 d . . . . .
H21 H 0.9449 -0.0428 0.3947 0.023 Uiso 1 1 calc R U . . .
C22 C 0.3123(5) 0.2270(4) 0.4629(4) 0.0655(19) Uani 1 1 d . . . . .
H22A H 0.3864 0.2224 0.4877 0.079 Uiso 1 1 calc R U . . .
H22B H 0.2844 0.2035 0.5118 0.079 Uiso 1 1 calc R U . . .
B1 B 0.3786(3) 0.2742(3) 0.1333(3) 0.0187(9) Uani 1 1 d . . . . .
H1 H 0.3225 0.3133 0.0959 0.022 Uiso 1 1 calc R U . . .
B2 B 0.8208(3) 0.0685(3) 0.2463(3) 0.0181(9) Uani 1 1 d . . . . .
H2 H 0.8858 0.0512 0.2361 0.022 Uiso 1 1 calc R U . . .

loop_
_atom_site_aniso_label
_atom_site_aniso_U_11
_atom_site_aniso_U_22
_atom_site_aniso_U_33
_atom_site_aniso_U_23
_atom_site_aniso_U_13
_atom_site_aniso_U_12
Gd1 0.01252(9) 0.01167(9) 0.01311(9) 0.00106(7) 0.00489(6) 0.00047(7)
Cl1 0.0283(5) 0.0167(4) 0.0228(5) -0.0040(4) 0.0130(4) -0.0061(4)
Cl2 0.0811(11) 0.0690(9) 0.0365(7) -0.0170(7) 0.0317(7) -0.0180(8)
Cl3 0.0749(10) 0.0386(7) 0.0917(11) 0.0115(7) 0.0634(9) 0.0074(7)
O1 0.0173(13) 0.0185(13) 0.0125(12) 0.0002(10) 0.0069(10) -0.0012(10)
O2 0.0205(13) 0.0143(13) 0.0155(12) 0.0016(10) 0.0088(10) -0.0010(10)
N1 0.0165(16) 0.0137(15) 0.0173(15) 0.0010(12) 0.0042(12) 0.0000(12)
N2 0.0177(16) 0.0172(16) 0.0158(15) -0.0007(13) 0.0072(13) 0.0025(13)
N3 0.0186(17) 0.0154(16) 0.0197(16) 0.0006(13) 0.0047(13) 0.0014(13)
N4 0.0193(17) 0.0153(15) 0.0213(16) 0.0017(13) 0.0077(14) 0.0051(13)
N5 0.0167(16) 0.0201(16) 0.0143(15) 0.0004(13) 0.0064(12) 0.0015(13)
N6 0.0175(16) 0.0168(15) 0.0147(15) 0.0040(13) 0.0027(12) 0.0010(13)
N7 0.0138(15) 0.0157(15) 0.0190(16) -0.0034(13) 0.0034(12) -0.0015(12)
N8 0.0128(15) 0.0138(15) 0.0161(15) -0.0010(12) 0.0009(12) 0.0003(12)
N9 0.0142(15) 0.0176(16) 0.0175(16) -0.0003(13) 0.0031(13) -0.0021(13)
N10 0.0141(16) 0.0138(15) 0.0180(16) -0.0003(12) 0.0049(12) -0.0020(12)
N11 0.0123(15) 0.0134(15) 0.0184(16) 0.0008(12) 0.0046(12) 0.0013(12)
N12 0.0143(16) 0.0123(14) 0.0189(16) -0.0012(12) 0.0054(13) 0.0006(12)
C1 0.0123(18) 0.0139(17) 0.0189(18) 0.0023(15) 0.0043(14) 0.0024(14)
C2 0.0135(18) 0.0132(17) 0.0204(19) 0.0018(15) 0.0063(15) 0.0018(14)
C3 0.0166(18) 0.0135(17) 0.0188(18) -0.0016(15) 0.0072(15) -0.0021(14)
C4 0.021(2) 0.0215(19) 0.0177(19) -0.0017(16) 0.0067(16) -0.0042(16)
C5 0.019(2) 0.023(2) 0.024(2) -0.0078(17) 0.0067(16) -0.0086(16)
C6 0.0164(19) 0.029(2) 0.0138(18) -0.0007(15) 0.0072(15) 0.0016(16)
C7 0.022(2) 0.0172(18) 0.0191(19) -0.0009(15) 0.0057(16) -0.0021(15)
C8 0.026(2) 0.020(2) 0.031(2) -0.0075(17) 0.0118(18) -0.0017(17)
C9 0.018(2) 0.0130(17) 0.035(2) 0.0013(17) 0.0107(17) 0.0049(15)
C10 0.0177(19) 0.0176(18) 0.0171(18) 0.0004(15) 0.0067(15) -0.0012(15)
C11 0.021(2) 0.0215(19) 0.0154(18) 0.0037(16) 0.0061(15) -0.0016(16)
C12 0.025(2) 0.0159(18) 0.0145(18) 0.0040(15) 0.0035(15) -0.0018(16)
C13 0.027(2) 0.0139(17) 0.0145(18) -0.0023(15) 0.0059(16) -0.0026(16)
C14 0.030(2) 0.0179(19) 0.0187(19) -0.0013(16) 0.0107(17) -0.0076(16)
C15 0.021(2) 0.026(2) 0.0197(19) -0.0047(17) 0.0094(16) -0.0089(17)
C16 0.0159(19) 0.0132(17) 0.0217(19) -0.0008(15) 0.0028(15) -0.0027(15)
C17 0.025(2) 0.0169(19) 0.0151(18) -0.0032(15) 0.0050(16) 0.0020(16)
C18 0.024(2) 0.0161(18) 0.0148(18) -0.0009(15) 0.0091(15) 0.0026(15)
C19 0.020(2) 0.0213(19) 0.0134(18) 0.0014(15) 0.0046(15) 0.0000(16)
C20 0.019(2) 0.0197(19) 0.021(2) 0.0035(16) 0.0003(16) 0.0001(16)
C21 0.0150(19) 0.0186(19) 0.0206(19) -0.0032(16) 0.0011(15) 0.0012(15)
C22 0.090(5) 0.046(3) 0.041(3) -0.013(3) -0.009(3) 0.034(3)
B1 0.018(2) 0.017(2) 0.020(2) 0.0004(17) 0.0034(17) 0.0052(17)
B2 0.013(2) 0.018(2) 0.023(2) -0.0013(18) 0.0068(17) 0.0037(17)

loop_
_atom_type_symbol
_atom_type_description
_atom_type_scat_dispersion_real
_atom_type_scat_dispersion_imag
_atom_type_scat_source
C C 0.0033 0.0016
;
International Tables for Crystallography
(Vol. C, Tables 4.2.6.8 and 6.1.1.4)
;
H H 0.0000 0.0000
;
International Tables for Crystallography
(Vol. C, Table 6.1.1.4)
;
B B 0.0013 0.0007
;
International Tables for Crystallography
(Vol. C, Tables 4.2.6.8 and 6.1.1.4)
;
Cl Cl 0.1484 0.1585
;
International Tables for Crystallography
(Vol. C, Tables 4.2.6.8 and 6.1.1.4)
;
Gd Gd -0.1653 3.9035
;
International Tables for Crystallography
(Vol. C, Tables 4.2.6.8 and 6.1.1.4)
;
N N 0.0061 0.0033
;
International Tables for Crystallography
(Vol. C, Tables 4.2.6.8 and 6.1.1.4)
;
O O 0.0106 0.0060
;
International Tables for Crystallography
(Vol. C, Tables 4.2.6.8 and 6.1.1.4)
;

loop_
_geom_angle_atom_site_label_1
_geom_angle_atom_site_label_2
_geom_angle_atom_site_label_3
_geom_angle
_geom_angle_site_symmetry_1
_geom_angle_site_symmetry_3
O1 Gd1 O2 66.47(8) . .
O1 Gd1 N11 80.68(9) . .
O2 Gd1 N11 138.50(9) . .
O1 Gd1 N9 144.90(9) . .
O2 Gd1 N9 110.72(9) . .
N11 Gd1 N9 81.84(10) . .
O1 Gd1 N3 123.25(9) . .
O2 Gd1 N3 72.28(9) . .
N11 Gd1 N3 149.22(10) . .
N9 Gd1 N3 85.38(10) . .
O1 Gd1 N1 70.71(9) . .
O2 Gd1 N1 95.03(9) . .
N11 Gd1 N1 97.37(9) . .
N9 Gd1 N1 141.95(9) . .
N3 Gd1 N1 76.10(10) . .
O1 Gd1 N5 131.26(9) . .
O2 Gd1 N5 145.24(9) . .
N11 Gd1 N5 75.93(9) . .
N9 Gd1 N5 72.28(10) . .
N3 Gd1 N5 73.53(9) . .
N1 Gd1 N5 70.70(9) . .
O1 Gd1 N7 74.60(9) . .
O2 Gd1 N7 74.71(9) . .
N11 Gd1 N7 72.54(9) . .
N9 Gd1 N7 71.19(10) . .
N3 Gd1 N7 128.86(10) . .
N1 Gd1 N7 145.03(9) . .
N5 Gd1 N7 134.27(9) . .
C1 O1 Gd1 121.1(2) . .
C2 O2 Gd1 120.9(2) . .
C4 N1 N2 105.3(3) . .
C4 N1 Gd1 132.1(2) . .
N2 N1 Gd1 122.6(2) . .
C6 N2 N1 110.0(3) . .
C6 N2 B1 126.6(3) . .
N1 N2 B1 122.9(3) . .
C7 N3 N4 106.4(3) . .
C7 N3 Gd1 128.9(2) . .
N4 N3 Gd1 124.7(2) . .
C9 N4 N3 109.7(3) . .
C9 N4 B1 128.1(3) . .
N3 N4 B1 122.1(3) . .
C10 N5 N6 106.1(3) . .
C10 N5 Gd1 129.6(2) . .
N6 N5 Gd1 124.4(2) . .
C12 N6 N5 109.9(3) . .
C12 N6 B1 129.0(3) . .
N5 N6 B1 121.0(3) . .
C19 N7 N8 105.5(3) . .
C19 N7 Gd1 133.2(2) . .
N8 N7 Gd1 120.1(2) . .
C21 N8 N7 109.6(3) . .
C21 N8 B2 128.7(3) . .
N7 N8 B2 121.7(3) . .
C13 N9 N10 106.2(3) . .
C13 N9 Gd1 130.8(3) . .
N10 N9 Gd1 121.3(2) . .
C15 N10 N9 109.1(3) . .
C15 N10 B2 128.0(3) . .
N9 N10 B2 122.7(3) . .
C16 N11 N12 106.1(3) . .
C16 N11 Gd1 130.2(2) . .
N12 N11 Gd1 120.9(2) . .
C18 N12 N11 109.3(3) . .
C18 N12 B2 128.5(3) . .
N11 N12 B2 122.0(3) . .
O1 C1 C3 124.8(3) . 3_656
O1 C1 C2 115.5(3) . .
C3 C1 C2 119.7(3) 3_656 .
O2 C2 C3 125.6(3) . .
O2 C2 C1 115.8(3) . .
C3 C2 C1 118.6(3) . .
C2 C3 C1 121.6(3) . 3_656
C2 C3 Cl1 119.8(3) . .
C1 C3 Cl1 118.6(3) 3_656 .
N1 C4 C5 111.0(3) . .
N1 C4 H4 124.5 . .
C5 C4 H4 124.5 . .
C6 C5 C4 104.7(3) . .
C6 C5 H5 127.6 . .
C4 C5 H5 127.6 . .
N2 C6 C5 109.0(3) . .
N2 C6 H6 125.5 . .
C5 C6 H6 125.5 . .
N3 C7 C8 110.4(3) . .
N3 C7 H7 124.8 . .
C8 C7 H7 124.8 . .
C9 C8 C7 105.1(3) . .
C9 C8 H8 127.4 . .
C7 C8 H8 127.4 . .
N4 C9 C8 108.4(3) . .
N4 C9 H9 125.8 . .
C8 C9 H9 125.8 . .
N5 C10 C11 110.7(3) . .
N5 C10 H10 124.6 . .
C11 C10 H10 124.6 . .
C12 C11 C10 105.0(3) . .
C12 C11 H11 127.5 . .
C10 C11 H11 127.5 . .
N6 C12 C11 108.3(3) . .
N6 C12 H12 125.8 . .
C11 C12 H12 125.8 . .
N9 C13 C14 111.1(3) . .
N9 C13 H13 124.5 . .
C14 C13 H13 124.5 . .
C15 C14 C13 104.1(3) . .
C15 C14 H14 127.9 . .
C13 C14 H14 127.9 . .
N10 C15 C14 109.5(3) . .
N10 C15 H15 125.3 . .
C14 C15 H15 125.3 . .
N11 C16 C17 111.1(3) . .
N11 C16 H16 124.4 . .
C17 C16 H16 124.4 . .
C18 C17 C16 104.7(3) . .
C18 C17 H17 127.7 . .
C16 C17 H17 127.7 . .
N12 C18 C17 108.8(3) . .
N12 C18 H18 125.6 . .
C17 C18 H18 125.6 . .
N7 C19 C20 111.4(3) . .
N7 C19 H19 124.3 . .
C20 C19 H19 124.3 . .
C21 C20 C19 104.4(3) . .
C21 C20 H20 127.8 . .
C19 C20 H20 127.8 . .
N8 C21 C20 109.1(3) . .
N8 C21 H21 125.4 . .
C20 C21 H21 125.4 . .
Cl2 C22 Cl3 114.3(3) . .
Cl2 C22 H22A 108.7 . .
Cl3 C22 H22A 108.7 . .
Cl2 C22 H22B 108.7 . .
Cl3 C22 H22B 108.7 . .
H22A C22 H22B 107.6 . .
N6 B1 N2 108.0(3) . .
N6 B1 N4 109.3(3) . .
N2 B1 N4 110.3(3) . .
N6 B1 H1 109.7 . .
N2 B1 H1 109.7 . .
N4 B1 H1 109.7 . .
N12 B2 N8 108.7(3) . .
N12 B2 N10 110.8(3) . .
N8 B2 N10 109.3(3) . .
N12 B2 H2 109.3 . .
N8 B2 H2 109.3 . .
N10 B2 H2 109.3 . .

loop_
_geom_bond_atom_site_label_1
_geom_bond_atom_site_label_2
_geom_bond_distance
_geom_bond_site_symmetry_2
Gd1 O1 2.393(2) .
Gd1 O2 2.402(2) .
Gd1 N11 2.462(3) .
Gd1 N9 2.490(3) .
Gd1 N3 2.493(3) .
Gd1 N1 2.528(3) .
Gd1 N5 2.549(3) .
Gd1 N7 2.561(3) .
Cl1 C3 1.738(4) .
Cl2 C22 1.735(5) .
Cl3 C22 1.738(5) .
O1 C1 1.261(4) .
O2 C2 1.257(4) .
N1 C4 1.346(5) .
N1 N2 1.374(4) .
N2 C6 1.341(5) .
N2 B1 1.543(5) .
N3 C7 1.341(5) .
N3 N4 1.361(4) .
N4 C9 1.344(5) .
N4 B1 1.544(5) .
N5 C10 1.344(4) .
N5 N6 1.360(4) .
N6 C12 1.355(4) .
N6 B1 1.539(5) .
N7 C19 1.343(5) .
N7 N8 1.373(4) .
N8 C21 1.342(5) .
N8 B2 1.540(5) .
N9 C13 1.339(4) .
N9 N10 1.361(4) .
N10 C15 1.342(5) .
N10 B2 1.542(5) .
N11 C16 1.338(4) .
N11 N12 1.366(4) .
N12 C18 1.355(4) .
N12 B2 1.537(5) .
C1 C3 1.393(5) 3_656
C1 C2 1.538(5) .
C2 C3 1.390(5) .
C3 C1 1.393(5) 3_656
C4 C5 1.391(5) .
C4 H4 0.9500 .
C5 C6 1.372(5) .
C5 H5 0.9500 .
C6 H6 0.9500 .
C7 C8 1.384(5) .
C7 H7 0.9500 .
C8 C9 1.379(6) .
C8 H8 0.9500 .
C9 H9 0.9500 .
C10 C11 1.388(5) .
C10 H10 0.9500 .
C11 C12 1.374(5) .
C11 H11 0.9500 .
C12 H12 0.9500 .
C13 C14 1.383(5) .
C13 H13 0.9500 .
C14 C15 1.373(5) .
C14 H14 0.9500 .
C15 H15 0.9500 .
C16 C17 1.388(5) .
C16 H16 0.9500 .
C17 C18 1.373(5) .
C17 H17 0.9500 .
C18 H18 0.9500 .
C19 C20 1.386(5) .
C19 H19 0.9500 .
C20 C21 1.376(5) .
C20 H20 0.9500 .
C21 H21 0.9500 .
C22 H22A 0.9900 .
C22 H22B 0.9900 .
B1 H1 1.0000 .
B2 H2 1.0000 .

loop_
_geom_torsion_atom_site_label_1
_geom_torsion_atom_site_label_2
_geom_torsion_atom_site_label_3
_geom_torsion_atom_site_label_4
_geom_torsion
_geom_torsion_site_symmetry_1
_geom_torsion_site_symmetry_2
_geom_torsion_site_symmetry_3
_geom_torsion_site_symmetry_4
C4 N1 N2 C6 -0.2(4) . . . .
Gd1 N1 N2 C6 -179.8(2) . . . .
C4 N1 N2 B1 -172.6(3) . . . .
Gd1 N1 N2 B1 7.7(4) . . . .
C7 N3 N4 C9 0.3(4) . . . .
Gd1 N3 N4 C9 179.0(2) . . . .
C7 N3 N4 B1 -179.4(3) . . . .
Gd1 N3 N4 B1 -0.7(4) . . . .
C10 N5 N6 C12 0.7(4) . . . .
Gd1 N5 N6 C12 -179.2(2) . . . .
C10 N5 N6 B1 176.8(3) . . . .
Gd1 N5 N6 B1 -3.0(4) . . . .
C19 N7 N8 C21 0.6(4) . . . .
Gd1 N7 N8 C21 -168.2(2) . . . .
C19 N7 N8 B2 179.3(3) . . . .
Gd1 N7 N8 B2 10.5(4) . . . .
C13 N9 N10 C15 -1.0(4) . . . .
Gd1 N9 N10 C15 165.7(2) . . . .
C13 N9 N10 B2 -176.3(3) . . . .
Gd1 N9 N10 B2 -9.6(4) . . . .
C16 N11 N12 C18 0.3(4) . . . .
Gd1 N11 N12 C18 -162.5(2) . . . .
C16 N11 N12 B2 -174.5(3) . . . .
Gd1 N11 N12 B2 22.6(4) . . . .
Gd1 O1 C1 C3 173.6(3) . . . 3_656
Gd1 O1 C1 C2 -6.6(4) . . . .
Gd1 O2 C2 C3 -179.2(3) . . . .
Gd1 O2 C2 C1 0.9(4) . . . .
O1 C1 C2 O2 3.7(5) . . . .
C3 C1 C2 O2 -176.5(3) 3_656 . . .
O1 C1 C2 C3 -176.2(3) . . . .
C3 C1 C2 C3 3.7(6) 3_656 . . .
O2 C2 C3 C1 176.4(3) . . . 3_656
C1 C2 C3 C1 -3.7(6) . . . 3_656
O2 C2 C3 Cl1 -2.2(5) . . . .
C1 C2 C3 Cl1 177.7(3) . . . .
N2 N1 C4 C5 0.3(4) . . . .
Gd1 N1 C4 C5 179.9(2) . . . .
N1 C4 C5 C6 -0.3(4) . . . .
N1 N2 C6 C5 0.0(4) . . . .
B1 N2 C6 C5 172.1(3) . . . .
C4 C5 C6 N2 0.2(4) . . . .
N4 N3 C7 C8 -0.6(4) . . . .
Gd1 N3 C7 C8 -179.2(2) . . . .
N3 C7 C8 C9 0.6(4) . . . .
N3 N4 C9 C8 0.1(4) . . . .
B1 N4 C9 C8 179.8(3) . . . .
C7 C8 C9 N4 -0.4(4) . . . .
N6 N5 C10 C11 -0.5(4) . . . .
Gd1 N5 C10 C11 179.4(2) . . . .
N5 C10 C11 C12 0.1(4) . . . .
N5 N6 C12 C11 -0.6(4) . . . .
B1 N6 C12 C11 -176.4(3) . . . .
C10 C11 C12 N6 0.3(4) . . . .
N10 N9 C13 C14 0.7(4) . . . .
Gd1 N9 C13 C14 -164.2(2) . . . .
N9 C13 C14 C15 -0.2(4) . . . .
N9 N10 C15 C14 0.9(4) . . . .
B2 N10 C15 C14 175.9(3) . . . .
C13 C14 C15 N10 -0.4(4) . . . .
N12 N11 C16 C17 -0.4(4) . . . .
Gd1 N11 C16 C17 160.3(2) . . . .
N11 C16 C17 C18 0.4(4) . . . .
N11 N12 C18 C17 -0.1(4) . . . .
B2 N12 C18 C17 174.3(3) . . . .
C16 C17 C18 N12 -0.1(4) . . . .
N8 N7 C19 C20 -0.8(4) . . . .
Gd1 N7 C19 C20 165.9(2) . . . .
N7 C19 C20 C21 0.6(4) . . . .
N7 N8 C21 C20 -0.3(4) . . . .
B2 N8 C21 C20 -178.8(3) . . . .
C19 C20 C21 N8 -0.2(4) . . . .
C12 N6 B1 N2 116.5(4) . . . .
N5 N6 B1 N2 -58.9(4) . . . .
C12 N6 B1 N4 -123.5(4) . . . .
N5 N6 B1 N4 61.1(4) . . . .
C6 N2 B1 N6 -114.4(4) . . . .
N1 N2 B1 N6 56.8(4) . . . .
C6 N2 B1 N4 126.2(4) . . . .
N1 N2 B1 N4 -62.6(4) . . . .
C9 N4 B1 N6 120.3(4) . . . .
N3 N4 B1 N6 -60.0(4) . . . .
C9 N4 B1 N2 -121.1(4) . . . .
N3 N4 B1 N2 58.6(4) . . . .
C18 N12 B2 N8 -125.7(4) . . . .
N11 N12 B2 N8 48.1(4) . . . .
C18 N12 B2 N10 114.2(4) . . . .
N11 N12 B2 N10 -72.0(4) . . . .
C21 N8 B2 N12 111.6(4) . . . .
N7 N8 B2 N12 -66.8(4) . . . .
C21 N8 B2 N10 -127.4(4) . . . .
N7 N8 B2 N10 54.2(4) . . . .
C15 N10 B2 N12 -110.9(4) . . . .
N9 N10 B2 N12 63.4(4) . . . .
C15 N10 B2 N8 129.3(4) . . . .
N9 N10 B2 N8 -56.3(4) . . . .
